data_7033227
loop_
_publ_author_name
'Jiao, Shu-Yan'
'Li, Kun'
'Zhang, Wei'
'Liu, Yan-Hong'
'Huang, Zeng'
'Yu, Xiao-Qi'

_publ_section_title
;
 Cd(II)-terpyridine-based complex as a ratiometric fluorescent probe for
 pyrophosphate detection in solution and as an imaging agent in living
 cells.
;
_journal_issue 3
_journal_name_full 'Dalton transactions (Cambridge, England : 2003)'
_journal_page_first 1358
_journal_page_last 1365
_journal_paper_doi 10.1039/c4dt03022b
_journal_volume 44
_journal_year 2015
_chemical_formula_moiety 'C58 H38 Cd2 N10 O12'
_chemical_formula_sum 'C58 H38 Cd2 N10 O12'
_chemical_formula_weight 1291.78
_chemical_name_systematic
;
 ?
;
_space_group_crystal_system triclinic
_space_group_IT_number 2
_space_group_name_Hall '-P 1'
_space_group_name_H-M_alt 'P -1'
_symmetry_space_group_name_Hall '-P 1'
_symmetry_space_group_name_H-M 'P -1'
_atom_sites_solution_hydrogens geom
_atom_sites_solution_primary iterative
_audit_creation_date 2014-06-05
_audit_creation_method
;
Olex2 1.2
(compiled 2014.03.20 svn.r2914 for OlexSys, GUI svn.r4816)
;
_cell_angle_alpha 70.867(5)
_cell_angle_beta 83.835(4)
_cell_angle_gamma 69.788(5)
_cell_formula_units_Z 1
_cell_length_a 9.3678(5)
_cell_length_b 11.1675(6)
_cell_length_c 13.9177(7)
_cell_measurement_reflns_used 7347
_cell_measurement_temperature 293
_cell_measurement_theta_max 72.5380
_cell_measurement_theta_min 4.4550
_cell_volume 1290.84(13)
_computing_cell_refinement
;
CrysAlisPro, Agilent Technologies,
Version 1.171.37.33 (release 27-03-2014 CrysAlis171 .NET)
(compiled Mar 27 2014,17:12:48)
;
_computing_data_collection
;
CrysAlisPro, Agilent Technologies,
Version 1.171.37.33 (release 27-03-2014 CrysAlis171 .NET)
(compiled Mar 27 2014,17:12:48)
;
_computing_data_reduction
;
CrysAlisPro, Agilent Technologies,
Version 1.171.37.33 (release 27-03-2014 CrysAlis171 .NET)
(compiled Mar 27 2014,17:12:48)
;
_computing_molecular_graphics 'Olex2 (Dolomanov et al., 2009)'
_computing_publication_material 'Olex2 (Dolomanov et al., 2009)'
_computing_structure_refinement 'ShelXL (Sheldrick, 2008)'
_computing_structure_solution
;
Superflip (Palatinus & Chapuis, 2007;Palatinus & van der Lee, 2008;
Palatinus et al., 2012)
;
_diffrn_ambient_temperature 293
_diffrn_detector 'CCD plate'
_diffrn_detector_area_resol_mean 15.9595
_diffrn_detector_type EosS2
_diffrn_measured_fraction_theta_full 0.796
_diffrn_measured_fraction_theta_max 1.000
_diffrn_measurement_device 'four-circle diffractometer'
_diffrn_measurement_device_type 'New Gemini, Dual, Cu at zero, EosS2'
_diffrn_measurement_method '\w scans'
_diffrn_orient_matrix_UB_11 0.0866007000
_diffrn_orient_matrix_UB_12 -0.0703345000
_diffrn_orient_matrix_UB_13 0.1021958000
_diffrn_orient_matrix_UB_21 0.0833982000
_diffrn_orient_matrix_UB_22 -0.1245264000
_diffrn_orient_matrix_UB_23 -0.0341677000
_diffrn_orient_matrix_UB_31 0.1275032000
_diffrn_orient_matrix_UB_32 0.0589811000
_diffrn_orient_matrix_UB_33 -0.0460027000
_diffrn_radiation_monochromator graphite
_diffrn_radiation_probe x-ray
_diffrn_radiation_type CuK\a
_diffrn_radiation_wavelength 1.54184
_diffrn_reflns_av_R_equivalents 0.0515
_diffrn_reflns_av_unetI/netI 0.0410
_diffrn_reflns_Laue_measured_fraction_full 0.796
_diffrn_reflns_Laue_measured_fraction_max 1.000
_diffrn_reflns_limit_h_max 10
_diffrn_reflns_limit_h_min -8
_diffrn_reflns_limit_k_max 12
_diffrn_reflns_limit_k_min -11
_diffrn_reflns_limit_l_max 15
_diffrn_reflns_limit_l_min -15
_diffrn_reflns_number 11941
_diffrn_reflns_point_group_measured_fraction_full 0.796
_diffrn_reflns_point_group_measured_fraction_max 1.000
_diffrn_reflns_theta_full 67.684
_diffrn_reflns_theta_max 58.927
_diffrn_reflns_theta_min 4.440
_diffrn_source 'Enhance (Cu) X-ray Source'
_exptl_absorpt_coefficient_mu 7.252
_exptl_absorpt_correction_T_max 1.00000
_exptl_absorpt_correction_T_min 0.18547
_exptl_absorpt_correction_type multi-scan
_exptl_absorpt_process_details
;
CrysAlisPro, Agilent Technologies,
Version 1.171.37.33 (release 27-03-2014 CrysAlis171 .NET)
(compiled Mar 27 2014,17:12:48)
Empirical absorption correction using spherical harmonics,
 implemented in SCALE3 ABSPACK scaling algorithm.
;
_exptl_crystal_density_diffrn 1.662
_exptl_crystal_F_000 648
_exptl_crystal_size_max 0.6
_exptl_crystal_size_mid 0.5
_exptl_crystal_size_min 0.3
_refine_diff_density_max 0.768
_refine_diff_density_min -0.818
_refine_diff_density_rms 0.106
_refine_ls_extinction_method none
_refine_ls_goodness_of_fit_ref 1.045
_refine_ls_hydrogen_treatment constr
_refine_ls_matrix_type full
_refine_ls_number_parameters 370
_refine_ls_number_reflns 3726
_refine_ls_number_restraints 0
_refine_ls_restrained_S_all 1.045
_refine_ls_R_factor_all 0.0461
_refine_ls_R_factor_gt 0.0446
_refine_ls_shift/su_max 0.000
_refine_ls_shift/su_mean 0.000
_refine_ls_structure_factor_coef Fsqd
_refine_ls_weighting_details 'w=1/[\s^2^(Fo^2^)+(0.0870P)^2^] where P=(Fo^2^+2Fc^2^)/3'
_refine_ls_weighting_scheme calc
_refine_ls_wR_factor_gt 0.1135
_refine_ls_wR_factor_ref 0.1155
_reflns_Friedel_coverage 0.000
_reflns_number_gt 3531
_reflns_number_total 3726
_reflns_threshold_expression 'I > 2\s(I)'
_cod_data_source_file c4dt03022b2.cif
_cod_data_source_block 6402jsy
_cod_depositor_comments 'Adding full bibliography for 7033227.cif.'
_cod_original_cell_volume 1290.83(12)
_cod_database_code 7033227
_shelxl_version_number 2014-1
_shelx_space_group_comment
;
The symmetry employed for this shelxl refinement is uniquely defined
by the following loop, which should always be used as a source of
symmetry information in preference to the above space-group names.
They are only intended as comments.
;
_reflns_odcompleteness_completeness 99.96
_reflns_odcompleteness_iscentric 1
_reflns_odcompleteness_theta 66.97
_olex2_refinement_description
;
1. Fixed Uiso
 At 1.2 times of:
  All C(H) groups
2.a Aromatic/amide H refined with riding coordinates:
 C6(H6), C8(H8), C4(H4), C13(H13), C24(H24), C7(H7), C26(H26), C16(H16),
 C23(H23), C17(H17), C2(H2), C22(H22), C9(H9), C28(H28), C29(H29), C21(H21),
 C14(H14), C27(H27), C1(H1)
;

loop_
_space_group_symop_operation_xyz
'x, y, z'
'-x, -y, -z'

loop_
_atom_site_label
_atom_site_type_symbol
_atom_site_fract_x
_atom_site_fract_y
_atom_site_fract_z
_atom_site_U_iso_or_equiv
_atom_site_adp_type
_atom_site_occupancy
_atom_site_site_symmetry_order
_atom_site_calc_flag
_atom_site_refinement_flags_posn
Cd2 Cd 0.34592(3) 0.68951(2) 0.00002(2) 0.03886(16) Uani 1 1 d .
O2 O 0.4967(4) 0.4493(3) 0.1111(3) 0.0554(8) Uani 1 1 d .
O3 O 0.7408(4) 0.3898(4) 0.1117(3) 0.0617(9) Uani 1 1 d .
O6 O 0.6126(4) 0.4892(4) 0.2184(3) 0.0630(9) Uani 1 1 d .
O8 O 0.1240(5) 1.0430(4) -0.2181(3) 0.0788(12) Uani 1 1 d .
O10 O 0.3254(4) 0.8795(4) -0.1565(3) 0.0632(9) Uani 1 1 d .
N23 N 0.6147(4) 0.4444(3) 0.1495(3) 0.0449(9) Uani 1 1 d .
O13 O 0.1173(5) 0.8841(4) -0.0805(4) 0.0848(13) Uani 1 1 d .
N21 N 0.3400(4) 0.7574(3) 0.1409(3) 0.0352(7) Uani 1 1 d .
N22 N 0.5631(4) 0.7486(4) 0.0051(3) 0.0386(8) Uani 1 1 d .
C45 C 0.0893(7) 1.1616(6) 0.5001(4) 0.0657(15) Uani 1 1 d .
H45 H 0.0884 1.1920 0.5550 0.079 Uiso 1 1 calc R
C49 C 0.3255(5) 0.8842(4) 0.3997(3) 0.0449(10) Uani 1 1 d .
C42 C 0.4369(6) 0.8097(5) 0.4762(4) 0.0500(11) Uani 1 1 d .
C44 C -0.0220(7) 1.1877(5) 0.3453(5) 0.0661(14) Uani 1 1 d .
H44 H -0.0992 1.2356 0.2968 0.079 Uiso 1 1 calc R
C46 C 0.2068(6) 1.0442(5) 0.4927(4) 0.0530(12) Uani 1 1 d .
N11 N 0.1557(4) 0.6330(3) 0.1135(3) 0.0402(8) Uani 1 1 d .
C43 C 0.2082(5) 1.0008(4) 0.4072(3) 0.0439(10) Uani 1 1 d .
C47 C 0.3191(6) 0.9694(6) 0.5683(4) 0.0574(13) Uani 1 1 d .
H47 H 0.3172 0.9987 0.6239 0.069 Uiso 1 1 calc R
N18 N 0.1858(5) 0.9379(4) -0.1540(3) 0.0478(10) Uani 1 1 d .
C48 C 0.5537(7) 0.6878(6) 0.4747(4) 0.0667(14) Uani 1 1 d .
H48 H 0.5589 0.6549 0.4207 0.080 Uiso 1 1 calc R
C1 C 0.2327(4) 0.7439(4) 0.2115(3) 0.0370(9) Uani 1 1 d .
C4 C 0.6719(5) 0.7455(5) -0.0667(4) 0.0482(11) Uani 1 1 d .
H4 H 0.6723 0.7027 -0.1139 0.058 Uiso 1 1 calc R
C6 C 0.1289(5) 0.6756(4) 0.1946(3) 0.0388(9) Uani 1 1 d .
C7 C 0.3320(5) 0.8394(4) 0.3085(3) 0.0439(10) Uani 1 1 d .
C9 C -0.0216(8) 1.2303(6) 0.4286(5) 0.0757(18) Uani 1 1 d .
H9 H -0.0983 1.3066 0.4353 0.091 Uiso 1 1 calc R
C12 C 0.4317(6) 0.8545(5) 0.5626(4) 0.0546(12) Uani 1 1 d .
C13 C 0.0135(5) 0.6528(5) 0.2623(4) 0.0505(11) Uani 1 1 d .
H13 H -0.0057 0.6849 0.3178 0.061 Uiso 1 1 calc R
C16 C 0.4428(5) 0.8500(4) 0.2357(3) 0.0425(10) Uani 1 1 d .
H16 H 0.5159 0.8859 0.2423 0.051 Uiso 1 1 calc R
C18 C 0.7823(6) 0.8028(5) -0.0730(4) 0.0534(12) Uani 1 1 d .
H18 H 0.8562 0.7980 -0.1231 0.064 Uiso 1 1 calc R
C20 C 0.2250(5) 0.7841(4) 0.2953(3) 0.0462(10) Uani 1 1 d .
H20 H 0.1492 0.7749 0.3432 0.055 Uiso 1 1 calc R
C22 C 0.5438(7) 0.7772(7) 0.6408(4) 0.0715(16) Uani 1 1 d .
H22 H 0.5407 0.8059 0.6969 0.086 Uiso 1 1 calc R
C24 C 0.7817(5) 0.8666(5) -0.0048(4) 0.0538(13) Uani 1 1 d .
H24 H 0.8549 0.9067 -0.0079 0.065 Uiso 1 1 calc R
C25 C 0.0897(5) 1.0764(5) 0.3341(4) 0.0535(11) Uani 1 1 d .
H25 H 0.0882 1.0496 0.2777 0.064 Uiso 1 1 calc R
C27 C -0.0416(6) 0.5358(5) 0.1655(4) 0.0558(12) Uani 1 1 d .
H27 H -0.0960 0.4858 0.1545 0.067 Uiso 1 1 calc R
C29 C 0.0718(5) 0.5644(4) 0.1000(4) 0.0473(10) Uani 1 1 d .
H29 H 0.0908 0.5344 0.0434 0.057 Uiso 1 1 calc R
C32 C 0.6720(5) 0.8712(5) 0.0686(4) 0.0491(11) Uani 1 1 d .
H32 H 0.6690 0.9154 0.1153 0.059 Uiso 1 1 calc R
C33 C 0.6579(8) 0.6191(7) 0.5519(5) 0.090(2) Uani 1 1 d .
H33 H 0.7338 0.5404 0.5490 0.108 Uiso 1 1 calc R
C35 C 0.5655(5) 0.8093(4) 0.0725(3) 0.0360(9) Uani 1 1 d .
C38 C 0.4450(4) 0.8072(4) 0.1532(3) 0.0364(9) Uani 1 1 d .
C40 C -0.0720(5) 0.5824(5) 0.2465(4) 0.0572(12) Uani 1 1 d .
H40 H -0.1498 0.5669 0.2910 0.069 Uiso 1 1 calc R
C41 C 0.6532(8) 0.6644(7) 0.6358(5) 0.0854(19) Uani 1 1 d .
H41 H 0.7257 0.6164 0.6874 0.102 Uiso 1 1 calc R

loop_
_atom_site_aniso_label
_atom_site_aniso_U_11
_atom_site_aniso_U_22
_atom_site_aniso_U_33
_atom_site_aniso_U_23
_atom_site_aniso_U_13
_atom_site_aniso_U_12
Cd2 0.0374(2) 0.0479(2) 0.0401(2) -0.02060(15) 0.00125(14) -0.01858(15)
O2 0.051(2) 0.0510(18) 0.065(2) -0.0132(16) -0.0160(16) -0.0170(15)
O3 0.050(2) 0.078(2) 0.079(2) -0.048(2) 0.0113(18) -0.0284(17)
O6 0.078(2) 0.074(2) 0.052(2) -0.0370(18) -0.0007(17) -0.0259(19)
O8 0.092(3) 0.054(2) 0.069(2) -0.0095(19) -0.029(2) 0.0018(19)
O10 0.046(2) 0.069(2) 0.070(2) -0.0194(18) -0.0037(17) -0.0134(17)
N23 0.050(2) 0.0396(18) 0.044(2) -0.0081(17) -0.0026(18) -0.0184(17)
O13 0.074(3) 0.076(2) 0.091(3) -0.021(2) 0.036(2) -0.023(2)
N21 0.0358(18) 0.0407(17) 0.0376(18) -0.0200(15) 0.0034(14) -0.0162(15)
N22 0.0356(19) 0.0489(19) 0.0359(18) -0.0157(16) 0.0024(15) -0.0181(15)
C45 0.083(4) 0.068(3) 0.059(3) -0.038(3) 0.025(3) -0.031(3)
C49 0.055(3) 0.054(2) 0.038(2) -0.021(2) 0.004(2) -0.027(2)
C42 0.054(3) 0.058(3) 0.042(2) -0.016(2) 0.001(2) -0.022(2)
C44 0.068(3) 0.055(3) 0.062(3) -0.009(3) 0.008(3) -0.016(3)
C46 0.066(3) 0.059(3) 0.047(3) -0.023(2) 0.021(2) -0.035(2)
N11 0.0352(18) 0.0453(18) 0.048(2) -0.0199(16) 0.0018(15) -0.0180(15)
C43 0.049(3) 0.049(2) 0.039(2) -0.0173(19) 0.0104(19) -0.023(2)
C47 0.076(4) 0.078(3) 0.039(2) -0.029(2) 0.011(2) -0.044(3)
N18 0.052(3) 0.049(2) 0.050(2) -0.024(2) -0.004(2) -0.0161(19)
C48 0.068(4) 0.070(3) 0.057(3) -0.022(3) -0.004(3) -0.015(3)
C1 0.035(2) 0.0369(19) 0.043(2) -0.0172(18) 0.0009(18) -0.0123(17)
C4 0.046(3) 0.061(3) 0.042(2) -0.019(2) 0.005(2) -0.022(2)
C6 0.033(2) 0.039(2) 0.047(2) -0.0171(19) 0.0028(18) -0.0132(17)
C7 0.045(2) 0.048(2) 0.046(2) -0.022(2) -0.002(2) -0.0178(19)
C9 0.084(4) 0.056(3) 0.076(4) -0.026(3) 0.035(3) -0.016(3)
C12 0.061(3) 0.071(3) 0.040(2) -0.016(2) 0.004(2) -0.035(3)
C13 0.046(3) 0.059(3) 0.056(3) -0.024(2) 0.011(2) -0.024(2)
C16 0.041(2) 0.047(2) 0.050(2) -0.021(2) 0.0022(19) -0.0217(19)
C18 0.050(3) 0.061(3) 0.046(3) -0.013(2) 0.013(2) -0.021(2)
C20 0.043(2) 0.055(2) 0.049(3) -0.025(2) 0.008(2) -0.021(2)
C22 0.082(4) 0.104(5) 0.038(3) -0.014(3) -0.004(3) -0.049(4)
C24 0.043(3) 0.052(3) 0.071(3) -0.017(2) 0.008(2) -0.027(2)
C25 0.055(3) 0.055(3) 0.052(3) -0.018(2) 0.007(2) -0.021(2)
C27 0.052(3) 0.055(3) 0.070(3) -0.018(2) -0.004(2) -0.030(2)
C29 0.045(2) 0.056(3) 0.054(3) -0.024(2) 0.000(2) -0.025(2)
C32 0.045(3) 0.052(2) 0.063(3) -0.028(2) 0.009(2) -0.024(2)
C33 0.078(4) 0.086(4) 0.075(4) -0.010(3) -0.014(3) 0.001(3)
C35 0.036(2) 0.0332(19) 0.040(2) -0.0123(17) -0.0015(18) -0.0128(17)
C38 0.035(2) 0.0346(19) 0.043(2) -0.0151(17) -0.0016(17) -0.0122(17)
C40 0.046(3) 0.064(3) 0.069(3) -0.021(3) 0.008(2) -0.030(2)
C41 0.079(4) 0.098(5) 0.060(4) -0.004(3) -0.020(3) -0.020(4)

loop_
_atom_type_symbol
_atom_type_description
_atom_type_scat_dispersion_real
_atom_type_scat_dispersion_imag
_atom_type_scat_source
C C 0.0181 0.0091 'International Tables Vol C Tables 4.2.6.8 and 6.1.1.4'
H H 0.0000 0.0000 'International Tables Vol C Tables 4.2.6.8 and 6.1.1.4'
Cd Cd 0.1185 4.6533 'International Tables Vol C Tables 4.2.6.8 and 6.1.1.4'
N N 0.0311 0.0180 'International Tables Vol C Tables 4.2.6.8 and 6.1.1.4'
O O 0.0492 0.0322 'International Tables Vol C Tables 4.2.6.8 and 6.1.1.4'

loop_
_geom_angle_atom_site_label_1
_geom_angle_atom_site_label_2
_geom_angle_atom_site_label_3
_geom_angle
_geom_angle_site_symmetry_1
_geom_angle_site_symmetry_3
O2 Cd2 O2 69.48(13) 2_665 .
O3 Cd2 O2 92.88(12) 2_665 .
O3 Cd2 O2 51.92(11) 2_665 2_665
O3 Cd2 O10 81.05(13) 2_665 .
O3 Cd2 O13 77.49(15) 2_665 .
O3 Cd2 N22 134.02(12) 2_665 .
O3 Cd2 N11 86.94(12) 2_665 .
O10 Cd2 O2 149.37(12) . .
O10 Cd2 O2 83.58(11) . 2_665
O10 Cd2 O13 50.23(12) . .
O13 Cd2 O2 157.21(13) . .
O13 Cd2 O2 117.02(13) . 2_665
N21 Cd2 O2 147.04(11) . 2_665
N21 Cd2 O2 87.24(11) . .
N21 Cd2 O3 156.53(12) . 2_665
N21 Cd2 O10 110.02(12) . .
N21 Cd2 O13 93.56(14) . .
N21 Cd2 N22 69.45(11) . .
N21 Cd2 N11 70.05(11) . .
N22 Cd2 O2 86.00(11) . 2_665
N22 Cd2 O2 87.48(11) . .
N22 Cd2 O10 76.04(12) . .
N22 Cd2 O13 114.14(13) . .
N22 Cd2 N11 137.65(12) . .
N11 Cd2 O2 78.73(11) . .
N11 Cd2 O2 124.39(11) . 2_665
N11 Cd2 O10 130.34(12) . .
N11 Cd2 O13 80.15(12) . .
Cd2 O2 Cd2 110.52(13) 2_665 .
N23 O2 Cd2 91.3(3) . 2_665
N23 O2 Cd2 112.6(2) . .
N23 O3 Cd2 100.0(3) . 2_665
N18 O10 Cd2 97.9(3) . .
O2 N23 O3 116.4(4) . .
O6 N23 O2 123.3(4) . .
O6 N23 O3 120.3(4) . .
N18 O13 Cd2 96.0(3) . .
C1 N21 Cd2 119.8(3) . .
C38 N21 Cd2 120.3(3) . .
C38 N21 C1 119.9(3) . .
C4 N22 Cd2 123.6(3) . .
C35 N22 Cd2 117.8(3) . .
C35 N22 C4 117.6(4) . .
C9 C45 C46 121.1(5) . .
C42 C49 C43 121.1(4) . .
C42 C49 C7 119.4(4) . .
C43 C49 C7 119.5(4) . .
C49 C42 C48 123.4(5) . .
C49 C42 C12 119.1(4) . .
C48 C42 C12 117.4(5) . .
C25 C44 C9 120.5(6) . .
C45 C46 C43 118.7(5) . .
C47 C46 C45 121.6(5) . .
C47 C46 C43 119.7(5) . .
C6 N11 Cd2 117.4(3) . .
C6 N11 C29 118.4(4) . .
C29 N11 Cd2 124.3(3) . .
C49 C43 C46 118.7(4) . .
C49 C43 C25 123.2(4) . .
C25 C43 C46 118.1(4) . .
C12 C47 C46 121.9(5) . .
O8 N18 O10 121.0(4) . .
O8 N18 O13 123.0(5) . .
O13 N18 O10 115.9(4) . .
C33 C48 C42 120.6(6) . .
N21 C1 C6 115.4(3) . .
N21 C1 C20 121.3(4) . .
C20 C1 C6 123.2(4) . .
N22 C4 C18 122.8(5) . .
N11 C6 C1 117.0(4) . .
N11 C6 C13 121.1(4) . .
C13 C6 C1 121.9(4) . .
C16 C7 C49 121.6(4) . .
C16 C7 C20 117.9(4) . .
C20 C7 C49 120.5(4) . .
C45 C9 C44 120.5(5) . .
C47 C12 C42 119.4(5) . .
C47 C12 C22 121.7(5) . .
C22 C12 C42 118.9(5) . .
C40 C13 C6 119.5(4) . .
C38 C16 C7 119.7(4) . .
C24 C18 C4 119.0(4) . .
C1 C20 C7 119.6(4) . .
C41 C22 C12 121.9(6) . .
C18 C24 C32 119.1(4) . .
C44 C25 C43 121.0(5) . .
C40 C27 C29 118.3(4) . .
N11 C29 C27 123.4(5) . .
C24 C32 C35 119.3(5) . .
C48 C33 C41 121.6(6) . .
N22 C35 C32 122.1(4) . .
N22 C35 C38 116.0(3) . .
C32 C35 C38 121.8(4) . .
N21 C38 C16 121.4(4) . .
N21 C38 C35 115.1(3) . .
C16 C38 C35 123.4(4) . .
C27 C40 C13 119.3(4) . .
C22 C41 C33 119.6(6) . .

loop_
_geom_bond_atom_site_label_1
_geom_bond_atom_site_label_2
_geom_bond_distance
_geom_bond_site_symmetry_2
Cd2 O2 2.544(4) 2_665
Cd2 O2 2.591(3) .
Cd2 O3 2.352(3) 2_665
Cd2 O10 2.462(4) .
Cd2 O13 2.504(4) .
Cd2 N21 2.311(3) .
Cd2 N22 2.359(3) .
Cd2 N11 2.363(3) .
O2 Cd2 2.544(4) 2_665
O2 N23 1.256(5) .
O3 Cd2 2.352(3) 2_665
O3 N23 1.274(5) .
O6 N23 1.214(5) .
O8 N18 1.210(5) .
O10 N18 1.246(5) .
O13 N18 1.242(6) .
N21 C1 1.339(5) .
N21 C38 1.335(5) .
N22 C4 1.348(6) .
N22 C35 1.331(5) .
C45 C46 1.418(8) .
C45 C9 1.352(9) .
C49 C42 1.404(7) .
C49 C43 1.410(6) .
C49 C7 1.499(6) .
C42 C48 1.426(7) .
C42 C12 1.438(7) .
C44 C9 1.391(9) .
C44 C25 1.363(7) .
C46 C43 1.422(7) .
C46 C47 1.402(8) .
N11 C6 1.331(6) .
N11 C29 1.335(6) .
C43 C25 1.419(7) .
C47 C12 1.370(8) .
C48 C33 1.365(9) .
C1 C6 1.505(6) .
C1 C20 1.367(6) .
C4 C18 1.373(7) .
C6 C13 1.391(6) .
C7 C16 1.378(6) .
C7 C20 1.399(6) .
C12 C22 1.426(8) .
C13 C40 1.377(6) .
C16 C38 1.377(6) .
C18 C24 1.360(7) .
C22 C41 1.339(9) .
C24 C32 1.369(7) .
C27 C29 1.378(7) .
C27 C40 1.354(7) .
C32 C35 1.385(6) .
C33 C41 1.409(10) .
C35 C38 1.505(6) .
